data_7049130
loop_
_publ_author_name
'Ullmann, Steve'
'Hahn, Peter'
'Bl\"omer, Laura'
'Mehnert, Anne'
'Laube, Christian'
'Abel, Bernd'
'Kersting, Berthold'

_publ_section_title
;
 Dinuclear lanthanide complexes supported by a hybrid
 salicylaldiminato/calix[4]arene-ligand: synthesis, structure, and
 magnetic and luminescence properties of
 (HNEt<sub>3</sub>)[Ln<sub>2</sub>(HL)(L)] (Ln = Sm<sup>III</sup>,
 Eu<sup>III</sup>, Gd<sup>III</sup>, Tb<sup>III</sup>).
;
_journal_issue 12
_journal_name_full 'Dalton transactions (Cambridge, England : 2003)'
_journal_page_first 3893
_journal_page_last 3905
_journal_paper_doi 10.1039/c9dt00292h
_journal_volume 48
_journal_year 2019
_chemical_formula_sum 'C37 H33 N O5.5'
_chemical_formula_weight 579.67
_space_group_crystal_system orthorhombic
_space_group_IT_number 19
_space_group_name_Hall 'P 2ac 2ab'
_space_group_name_H-M_alt 'P 21 21 21'
_symmetry_space_group_name_Hall 'P 2ac 2ab'
_symmetry_space_group_name_H-M 'P 21 21 21'
_atom_sites_solution_hydrogens geom
_audit_creation_method SHELXL-2014/8
_audit_update_record
;
2019-02-13 deposited with the CCDC.    2019-02-22 downloaded from the CCDC.
;
_cell_angle_alpha 90
_cell_angle_beta 90
_cell_angle_gamma 90
_cell_formula_units_Z 4
_cell_length_a 11.516(2)
_cell_length_b 14.372(3)
_cell_length_c 18.060(4)
_cell_measurement_reflns_used 6500
_cell_measurement_temperature 181(2)
_cell_measurement_theta_max 56.0
_cell_measurement_theta_min 6.0
_cell_volume 2989.1(10)
_computing_cell_refinement 'STOE IPDS software'
_computing_data_collection 'STOE IPDS software'
_computing_data_reduction 'STOE X-AREA'
_computing_molecular_graphics ' ORTEP 3 for Windows '
_computing_publication_material ' POVRAY 3.1 for Windows '
_computing_structure_refinement 'SHELXL-2014/8 (Sheldrick, 2014)'
_computing_structure_solution SHELXS
_diffrn_ambient_temperature 181(2)
_diffrn_measured_fraction_theta_full 0.999
_diffrn_measured_fraction_theta_max 0.999
_diffrn_measurement_device_type 'STOE IPDS-1'
_diffrn_radiation_type MoK\a
_diffrn_radiation_wavelength 0.71073
_diffrn_reflns_av_R_equivalents 0.0366
_diffrn_reflns_av_unetI/netI 0.0431
_diffrn_reflns_Laue_measured_fraction_full 0.999
_diffrn_reflns_Laue_measured_fraction_max 0.999
_diffrn_reflns_limit_h_max 13
_diffrn_reflns_limit_h_min -13
_diffrn_reflns_limit_k_max 17
_diffrn_reflns_limit_k_min -17
_diffrn_reflns_limit_l_max 21
_diffrn_reflns_limit_l_min -21
_diffrn_reflns_number 19399
_diffrn_reflns_point_group_measured_fraction_full 0.999
_diffrn_reflns_point_group_measured_fraction_max 0.999
_diffrn_reflns_theta_full 24.980
_diffrn_reflns_theta_max 24.980
_diffrn_reflns_theta_min 2.531
_exptl_absorpt_coefficient_mu 0.086
_exptl_crystal_colour colorless
_exptl_crystal_density_diffrn 1.288
_exptl_crystal_density_meas ?
_exptl_crystal_description block
_exptl_crystal_F_000 1224
_exptl_crystal_size_max 0.230
_exptl_crystal_size_mid 0.180
_exptl_crystal_size_min 0.140
_refine_diff_density_max 0.115
_refine_diff_density_min -0.093
_refine_diff_density_rms 0.024
_refine_ls_abs_structure_details
;
 Flack x determined using 1460 quotients [(I+)-(I-)]/[(I+)+(I-)]
 (Parsons, Flack and Wagner, Acta Cryst. B69 (2013) 249-259).
;
_refine_ls_abs_structure_Flack -0.3(5)
_refine_ls_extinction_method none
_refine_ls_goodness_of_fit_ref 0.627
_refine_ls_hydrogen_treatment constr
_refine_ls_matrix_type full
_refine_ls_number_parameters 400
_refine_ls_number_reflns 5261
_refine_ls_number_restraints 0
_refine_ls_restrained_S_all 0.627
_refine_ls_R_factor_all 0.0462
_refine_ls_R_factor_gt 0.0317
_refine_ls_shift/su_max 0.000
_refine_ls_shift/su_mean 0.000
_refine_ls_structure_factor_coef Fsqd
_refine_ls_weighting_details 'w=1/[\s^2^(Fo^2^)+(0.0805P)^2^] where P=(Fo^2^+2Fc^2^)/3'
_refine_ls_weighting_scheme calc
_refine_ls_wR_factor_gt 0.0757
_refine_ls_wR_factor_ref 0.0822
_reflns_Friedel_coverage 0.774
_reflns_Friedel_fraction_full 1.000
_reflns_Friedel_fraction_max 1.000
_reflns_number_gt 3947
_reflns_number_total 5261
_reflns_threshold_expression 'I > 2\s(I)'
_cod_data_source_file c9dt00292h2.cif
_cod_data_source_block ip11748
_cod_depositor_comments
;
The following automatic conversions were performed:

'_exptl_crystal_density_meas' value 'not measured' was changed to '?'
- the value is perceived as not measured.

Automatic conversion script
Id: cif_fix_values 4973 2017-02-22 13:04:09Z antanas 

 Adding full bibliography for 7049130--7049132.cif.
;
_cod_original_formula_sum 'C37 H33 N O5.50'
_cod_database_code 7049130
_shelx_shelxl_version_number 2014/8
_shelx_space_group_comment
;
The symmetry employed for this shelxl refinement is uniquely defined
by the following loop, which should always be used as a source of
symmetry information in preference to the above space-group names.
They are only intended as comments.
;
_shelx_estimated_absorpt_t_min 0.980
_shelx_estimated_absorpt_t_max 0.988

loop_
_space_group_symop_operation_xyz
'x, y, z'
'-x+1/2, -y, z+1/2'
'-x, y+1/2, -z+1/2'
'x+1/2, -y+1/2, -z'

loop_
_atom_site_label
_atom_site_type_symbol
_atom_site_fract_x
_atom_site_fract_y
_atom_site_fract_z
_atom_site_U_iso_or_equiv
_atom_site_adp_type
_atom_site_occupancy
_atom_site_site_symmetry_order
_atom_site_calc_flag
_atom_site_refinement_flags_posn
_atom_site_refinement_flags_adp
_atom_site_refinement_flags_occupancy
O1 O 0.98591(16) 0.30140(12) 0.23766(9) 0.0422(4) Uani 1 1 d . . .
O2 O 0.79978(17) 0.39493(12) 0.28482(9) 0.0478(5) Uani 1 1 d . . .
H2 H 0.8489 0.3633 0.2614 0.072 Uiso 1 1 calc R U .
O3 O 0.86975(19) 0.43680(13) 0.41898(11) 0.0564(5) Uani 1 1 d . . .
H3 H 0.8353 0.4201 0.3802 0.085 Uiso 1 1 calc R U .
O4 O 1.07856(19) 0.36415(14) 0.38373(11) 0.0599(5) Uani 1 1 d . . .
H4 H 1.0169 0.3815 0.4044 0.090 Uiso 1 1 calc R U .
O5 O 0.6193(2) 0.22761(19) 0.27310(12) 0.0745(7) Uani 1 1 d . . .
H5 H 0.6843 0.2026 0.2659 0.112 Uiso 1 1 calc R U .
N1 N 0.8321(2) 0.17914(14) 0.30412(12) 0.0504(6) Uani 1 1 d . . .
C1 C 0.9667(3) 0.39587(18) 0.12915(13) 0.0455(7) Uani 1 1 d . . .
C2 C 0.8374(3) 0.3778(2) 0.12629(14) 0.0533(7) Uani 1 1 d . . .
H2A H 0.8200 0.3187 0.1522 0.064 Uiso 1 1 calc R U .
H2B H 0.8129 0.3710 0.0740 0.064 Uiso 1 1 calc R U .
C3 C 0.7690(3) 0.4560(2) 0.16192(15) 0.0521(7) Uani 1 1 d . . .
C4 C 0.7192(4) 0.5258(3) 0.11930(17) 0.0765(11) Uani 1 1 d . . .
H4A H 0.7288 0.5246 0.0671 0.092 Uiso 1 1 calc R U .
C5 C 0.6564(4) 0.5963(3) 0.1509(2) 0.0913(14) Uani 1 1 d . . .
H5A H 0.6244 0.6440 0.1207 0.110 Uiso 1 1 calc R U .
C6 C 0.6395(3) 0.5982(2) 0.22718(19) 0.0739(10) Uani 1 1 d . . .
H6 H 0.5936 0.6461 0.2486 0.089 Uiso 1 1 calc R U .
C7 C 0.6888(2) 0.53100(19) 0.27218(15) 0.0500(7) Uani 1 1 d . . .
C8 C 0.6693(3) 0.5331(2) 0.35550(16) 0.0531(7) Uani 1 1 d . . .
H8A H 0.5954 0.5660 0.3657 0.064 Uiso 1 1 calc R U .
H8B H 0.6607 0.4684 0.3735 0.064 Uiso 1 1 calc R U .
C9 C 0.7656(3) 0.58004(18) 0.39916(13) 0.0467(7) Uani 1 1 d . . .
C10 C 0.7613(3) 0.67542(19) 0.41337(14) 0.0535(7) Uani 1 1 d . . .
H10 H 0.6976 0.7109 0.3955 0.064 Uiso 1 1 calc R U .
C11 C 0.8484(3) 0.7191(2) 0.45305(15) 0.0621(9) Uani 1 1 d . . .
H11 H 0.8430 0.7838 0.4633 0.075 Uiso 1 1 calc R U .
C12 C 0.9423(3) 0.6695(2) 0.47758(15) 0.0611(9) Uani 1 1 d . . .
H12 H 1.0019 0.7007 0.5042 0.073 Uiso 1 1 calc R U .
C13 C 0.9523(3) 0.5750(2) 0.46446(13) 0.0526(7) Uani 1 1 d . . .
C14 C 1.0593(3) 0.5213(2) 0.48721(15) 0.0631(9) Uani 1 1 d . . .
H14A H 1.0360 0.4580 0.5029 0.076 Uiso 1 1 calc R U .
H14B H 1.0955 0.5525 0.5303 0.076 Uiso 1 1 calc R U .
C15 C 1.1484(3) 0.5136(2) 0.42523(15) 0.0550(7) Uani 1 1 d . . .
C16 C 1.2294(3) 0.5837(2) 0.41533(17) 0.0644(9) Uani 1 1 d . . .
H16 H 1.2282 0.6360 0.4475 0.077 Uiso 1 1 calc R U .
C17 C 1.3123(3) 0.5797(3) 0.35990(18) 0.0658(9) Uani 1 1 d . . .
H17 H 1.3684 0.6278 0.3551 0.079 Uiso 1 1 calc R U .
C18 C 1.3126(3) 0.5054(2) 0.31187(18) 0.0620(8) Uani 1 1 d . . .
H18 H 1.3694 0.5028 0.2738 0.074 Uiso 1 1 calc R U .
C19 C 1.2317(2) 0.4341(2) 0.31778(15) 0.0510(7) Uani 1 1 d . . .
C20 C 1.2249(3) 0.3573(2) 0.26066(16) 0.0538(7) Uani 1 1 d . . .
H20A H 1.1901 0.3012 0.2834 0.065 Uiso 1 1 calc R U .
H20B H 1.3041 0.3411 0.2438 0.065 Uiso 1 1 calc R U .
C21 C 1.1519(2) 0.38716(17) 0.19437(14) 0.0462(6) Uani 1 1 d . . .
C22 C 1.2000(3) 0.44567(19) 0.14127(15) 0.0544(7) Uani 1 1 d . . .
H22 H 1.2789 0.4642 0.1456 0.065 Uiso 1 1 calc R U .
C23 C 1.1344(3) 0.47729(19) 0.08230(15) 0.0567(8) Uani 1 1 d . . .
H23 H 1.1691 0.5154 0.0455 0.068 Uiso 1 1 calc R U .
C24 C 1.0192(3) 0.4537(2) 0.07681(14) 0.0552(8) Uani 1 1 d . . .
H24 H 0.9744 0.4771 0.0367 0.066 Uiso 1 1 calc R U .
C25 C 1.0367(2) 0.36136(17) 0.18579(13) 0.0418(6) Uani 1 1 d . . .
C26 C 1.1518(3) 0.4384(2) 0.37621(15) 0.0513(7) Uani 1 1 d . . .
C27 C 0.8616(3) 0.53198(18) 0.42640(13) 0.0463(6) Uani 1 1 d . . .
C28 C 0.7533(2) 0.46074(18) 0.23886(14) 0.0431(6) Uani 1 1 d . . .
C29 C 0.9905(3) 0.20359(18) 0.21769(14) 0.0475(6) Uani 1 1 d . . .
H29A H 1.0710 0.1855 0.2049 0.057 Uiso 1 1 calc R U .
H29B H 0.9401 0.1914 0.1743 0.057 Uiso 1 1 calc R U .
C30 C 0.9487(3) 0.14898(19) 0.28372(16) 0.0555(7) Uani 1 1 d . . .
H30A H 0.9479 0.0818 0.2717 0.067 Uiso 1 1 calc R U .
H30B H 1.0022 0.1587 0.3259 0.067 Uiso 1 1 calc R U .
C31 C 0.8132(3) 0.2049(2) 0.37053(14) 0.0515(7) Uani 1 1 d . . .
H31 H 0.8741 0.1996 0.4057 0.062 Uiso 1 1 calc R U .
C32 C 0.7017(2) 0.24203(18) 0.39468(14) 0.0479(6) Uani 1 1 d . . .
C33 C 0.6114(3) 0.2556(2) 0.34466(16) 0.0537(7) Uani 1 1 d . . .
C34 C 0.5107(3) 0.3003(2) 0.36721(19) 0.0639(8) Uani 1 1 d . . .
H34 H 0.4498 0.3110 0.3327 0.077 Uiso 1 1 calc R U .
C35 C 0.4988(3) 0.3294(2) 0.43954(19) 0.0656(9) Uani 1 1 d . . .
H35 H 0.4297 0.3601 0.4546 0.079 Uiso 1 1 calc R U .
C36 C 0.5857(3) 0.3143(3) 0.48992(19) 0.0724(10) Uani 1 1 d . . .
H36 H 0.5761 0.3329 0.5400 0.087 Uiso 1 1 calc R U .
C37 C 0.6866(3) 0.2721(2) 0.46753(16) 0.0656(9) Uani 1 1 d . . .
H37 H 0.7475 0.2631 0.5023 0.079 Uiso 1 1 calc R U .
OW1 O 1.5095(13) 0.3571(11) 0.1650(8) 0.115(4) Uiso 0.25 1 d . . P
OW2 O 1.4815(14) 0.2783(12) 0.1711(9) 0.130(5) Uiso 0.25 1 d . . P

loop_
_atom_site_aniso_label
_atom_site_aniso_U_11
_atom_site_aniso_U_22
_atom_site_aniso_U_33
_atom_site_aniso_U_23
_atom_site_aniso_U_13
_atom_site_aniso_U_12
O1 0.0555(11) 0.0342(9) 0.0369(8) -0.0011(7) 0.0080(8) 0.0029(8)
O2 0.0617(12) 0.0379(10) 0.0439(9) 0.0024(8) 0.0089(8) 0.0101(9)
O3 0.0734(14) 0.0386(10) 0.0572(11) -0.0014(9) -0.0041(10) -0.0046(10)
O4 0.0699(14) 0.0548(13) 0.0551(12) 0.0056(9) 0.0042(10) -0.0092(11)
O5 0.0595(13) 0.0951(19) 0.0691(14) -0.0318(12) 0.0011(11) -0.0089(13)
N1 0.0630(15) 0.0345(11) 0.0537(13) 0.0014(10) 0.0147(11) 0.0000(11)
C1 0.0691(19) 0.0335(13) 0.0338(12) -0.0087(10) 0.0005(12) 0.0104(13)
C2 0.071(2) 0.0503(16) 0.0389(13) -0.0112(11) -0.0132(13) 0.0056(15)
C3 0.0591(17) 0.0503(17) 0.0468(15) -0.0113(12) -0.0159(12) 0.0091(14)
C4 0.103(3) 0.080(2) 0.0466(16) -0.0102(16) -0.0287(17) 0.034(2)
C5 0.120(3) 0.085(3) 0.069(2) -0.0015(19) -0.032(2) 0.057(3)
C6 0.081(2) 0.069(2) 0.072(2) -0.0121(17) -0.0153(19) 0.0364(19)
C7 0.0480(15) 0.0448(15) 0.0572(15) -0.0077(12) -0.0060(12) 0.0071(13)
C8 0.0521(16) 0.0447(16) 0.0623(16) -0.0041(12) 0.0164(13) 0.0043(14)
C9 0.0661(18) 0.0399(14) 0.0343(12) -0.0053(10) 0.0206(12) -0.0064(14)
C10 0.073(2) 0.0434(15) 0.0437(13) -0.0002(12) 0.0274(13) -0.0017(15)
C11 0.102(3) 0.0390(15) 0.0457(15) -0.0112(13) 0.0313(17) -0.0170(18)
C12 0.091(2) 0.0530(19) 0.0398(14) -0.0095(13) 0.0107(15) -0.0193(19)
C13 0.080(2) 0.0510(16) 0.0271(12) -0.0024(11) 0.0066(13) -0.0142(16)
C14 0.089(2) 0.066(2) 0.0346(13) 0.0027(13) -0.0156(14) -0.0165(19)
C15 0.0611(18) 0.0638(19) 0.0401(13) 0.0126(13) -0.0215(13) -0.0106(16)
C16 0.075(2) 0.064(2) 0.0549(17) 0.0047(14) -0.0289(16) -0.0141(17)
C17 0.0588(19) 0.073(2) 0.0654(19) 0.0198(16) -0.0197(16) -0.0173(17)
C18 0.0486(16) 0.072(2) 0.0652(18) 0.0159(16) -0.0131(14) -0.0029(16)
C19 0.0416(14) 0.0566(17) 0.0549(16) 0.0155(13) -0.0103(12) 0.0019(14)
C20 0.0454(15) 0.0514(17) 0.0647(17) 0.0103(13) 0.0050(13) 0.0100(13)
C21 0.0554(17) 0.0356(13) 0.0477(14) 0.0005(11) 0.0089(13) 0.0098(13)
C22 0.0623(18) 0.0425(16) 0.0585(17) 0.0004(13) 0.0188(14) 0.0002(14)
C23 0.090(2) 0.0340(15) 0.0459(15) 0.0023(12) 0.0205(15) 0.0068(16)
C24 0.089(2) 0.0402(15) 0.0362(13) -0.0023(11) 0.0023(14) 0.0160(16)
C25 0.0561(17) 0.0317(13) 0.0378(12) -0.0019(10) 0.0086(12) 0.0056(12)
C26 0.0540(16) 0.0522(17) 0.0479(15) 0.0133(13) -0.0156(13) -0.0091(15)
C27 0.0696(18) 0.0361(14) 0.0332(12) 0.0008(10) 0.0120(12) -0.0057(14)
C28 0.0424(14) 0.0398(14) 0.0470(14) -0.0028(11) -0.0072(11) 0.0028(12)
C29 0.0615(17) 0.0353(13) 0.0458(14) -0.0012(11) 0.0116(12) 0.0055(13)
C30 0.0707(19) 0.0374(14) 0.0584(16) 0.0079(13) 0.0161(14) 0.0123(14)
C31 0.0642(18) 0.0433(15) 0.0470(15) 0.0103(12) 0.0072(12) 0.0067(14)
C32 0.0592(17) 0.0360(14) 0.0484(14) 0.0075(11) 0.0155(13) -0.0010(13)
C33 0.0528(16) 0.0469(16) 0.0613(17) -0.0115(13) 0.0098(13) -0.0158(14)
C34 0.0460(17) 0.064(2) 0.082(2) -0.0131(16) 0.0060(15) -0.0095(16)
C35 0.0569(19) 0.0558(19) 0.084(2) -0.0056(16) 0.0255(18) -0.0041(16)
C36 0.087(3) 0.073(2) 0.0570(18) 0.0001(16) 0.0316(18) 0.008(2)
C37 0.085(2) 0.064(2) 0.0481(15) 0.0123(14) 0.0164(15) 0.0108(18)

loop_
_atom_type_symbol
_atom_type_description
_atom_type_scat_dispersion_real
_atom_type_scat_dispersion_imag
_atom_type_scat_source
C C 0.0030 0.0020 'International Tables Vol C Tables 4.2.6.8 and 6.1.1.4'
H H 0.0000 0.0000 'International Tables Vol C Tables 4.2.6.8 and 6.1.1.4'
N N 0.0060 0.0030 'International Tables Vol C Tables 4.2.6.8 and 6.1.1.4'
O O 0.0110 0.0060 'International Tables Vol C Tables 4.2.6.8 and 6.1.1.4'

loop_
_geom_angle_atom_site_label_1
_geom_angle_atom_site_label_2
_geom_angle_atom_site_label_3
_geom_angle
C25 O1 C29 114.47(18)
C31 N1 C30 118.8(3)
C25 C1 C24 117.3(3)
C25 C1 C2 122.2(2)
C24 C1 C2 120.3(3)
C1 C2 C3 111.7(2)
C4 C3 C28 117.4(3)
C4 C3 C2 121.0(3)
C28 C3 C2 121.6(2)
C5 C4 C3 121.5(3)
C4 C5 C6 120.0(3)
C7 C6 C5 120.7(3)
C6 C7 C28 118.1(3)
C6 C7 C8 120.4(3)
C28 C7 C8 121.4(2)
C9 C8 C7 114.5(2)
C27 C9 C10 116.8(3)
C27 C9 C8 122.9(2)
C10 C9 C8 120.4(3)
C11 C10 C9 121.0(3)
C12 C11 C10 120.3(3)
C11 C12 C13 121.4(3)
C12 C13 C27 117.2(3)
C12 C13 C14 121.5(3)
C27 C13 C14 121.2(3)
C13 C14 C15 112.7(2)
C16 C15 C26 117.5(3)
C16 C15 C14 119.8(3)
C26 C15 C14 122.7(3)
C17 C16 C15 121.9(3)
C18 C17 C16 119.3(3)
C17 C18 C19 121.5(3)
C18 C19 C26 117.7(3)
C18 C19 C20 121.4(3)
C26 C19 C20 120.8(3)
C19 C20 C21 111.0(2)
C25 C21 C22 117.8(3)
C25 C21 C20 122.7(2)
C22 C21 C20 119.5(3)
C23 C22 C21 120.8(3)
C24 C23 C22 120.2(3)
C23 C24 C1 121.1(3)
C21 C25 C1 122.7(2)
C21 C25 O1 119.3(2)
C1 C25 O1 117.9(2)
O4 C26 C15 121.6(3)
O4 C26 C19 116.4(3)
C15 C26 C19 122.0(3)
O3 C27 C9 120.8(2)
O3 C27 C13 115.9(3)
C9 C27 C13 123.2(2)
O2 C28 C7 116.7(2)
O2 C28 C3 121.1(2)
C7 C28 C3 122.2(3)
O1 C29 C30 107.2(2)
N1 C30 C29 109.8(2)
N1 C31 C32 122.6(3)
C33 C32 C37 118.5(3)
C33 C32 C31 121.0(2)
C37 C32 C31 120.3(3)
O5 C33 C34 118.3(3)
O5 C33 C32 121.8(3)
C34 C33 C32 119.9(3)
C35 C34 C33 120.1(3)
C36 C35 C34 120.6(3)
C35 C36 C37 119.5(3)
C36 C37 C32 121.3(3)

loop_
_geom_bond_atom_site_label_1
_geom_bond_atom_site_label_2
_geom_bond_distance
O1 C25 1.401(3)
O1 C29 1.452(3)
O2 C28 1.367(3)
O3 C27 1.378(3)
O4 C26 1.367(3)
O5 C33 1.357(3)
N1 C31 1.274(3)
N1 C30 1.458(4)
C1 C25 1.393(4)
C1 C24 1.396(4)
C1 C2 1.513(4)
C2 C3 1.515(4)
C3 C4 1.389(4)
C3 C28 1.403(4)
C4 C5 1.369(5)
C5 C6 1.392(5)
C6 C7 1.384(4)
C7 C28 1.391(4)
C7 C8 1.522(4)
C8 C9 1.519(4)
C9 C27 1.394(4)
C9 C10 1.395(4)
C10 C11 1.383(5)
C11 C12 1.369(5)
C12 C13 1.383(4)
C13 C27 1.395(4)
C13 C14 1.511(5)
C14 C15 1.522(5)
C15 C16 1.385(4)
C15 C26 1.398(4)
C16 C17 1.384(5)
C17 C18 1.376(5)
C18 C19 1.389(4)
C19 C26 1.402(4)
C19 C20 1.512(4)
C20 C21 1.524(4)
C21 C25 1.386(4)
C21 C22 1.390(4)
C22 C23 1.383(4)
C23 C24 1.373(5)
C29 C30 1.507(4)
C31 C32 1.457(4)
C32 C33 1.391(4)
C32 C37 1.395(4)
C33 C34 1.387(4)
C34 C35 1.378(5)
C35 C36 1.370(5)
C36 C37 1.372(5)
OW1 OW2 1.183(19)
